data_7011898
loop_
_publ_author_name
'MacLean, Elizabeth J.'
'Robinson, Richard I.'
'Teat, Simon J.'
'Wilson, Claire'
'Woodward, Simon'

_publ_section_title
;
 Transformation of sulfur dioxide to sulfate at a palladium centre
;
_journal_issue 18
_journal_name_full 'Journal of the Chemical Society, Dalton Transactions'
_journal_page_first 3518
_journal_paper_doi 10.1039/b205548a
_journal_year 2002
_chemical_formula_sum 'C28.75 H40.5 Cl5.5 N3 O Pd'
_chemical_formula_weight 745.52
_chemical_name_systematic
; 
? 
;
_space_group_IT_number 14
_symmetry_cell_setting monoclinic
_symmetry_space_group_name_Hall '-P 2ybc'
_symmetry_space_group_name_H-M 'P 1 21/c 1'
_atom_sites_solution_hydrogens 'geometrically placed, H2O from delta-F, C3s omitted'
_atom_sites_solution_primary direct
_atom_sites_solution_secondary difmap
_audit_creation_method SHELXL-97
_cell_angle_alpha 90.00
_cell_angle_beta 112.388(2)
_cell_angle_gamma 90.00
_cell_formula_units_Z 4
_cell_length_a 15.9261(13)
_cell_length_b 13.1424(11)
_cell_length_c 17.6773(14)
_cell_measurement_reflns_used 5234
_cell_measurement_temperature 150(2)
_cell_measurement_theta_max 28.85
_cell_measurement_theta_min 2.7
_cell_volume 3421.1(5)
_computing_cell_refinement 'Bruker SAINT version 6.01 (Bruker, 1998)'
_computing_data_collection 'Bruker SMART version 5.054 (Bruker, 1997)'
_computing_data_reduction 'Bruker SAINT; Bruker SHELXTL (Bruker, 1997)'
_computing_publication_material 'SHELXL-97; PLATON (Spek, 2001)'
_computing_structure_refinement 'SHELXL-97 (Sheldrick, 1997)'
_computing_structure_solution 'SHELXS-97 (Sheldrick, 1990)'
_diffrn_ambient_temperature 150(2)
_diffrn_measured_fraction_theta_full 0.967
_diffrn_measured_fraction_theta_max 0.877
_diffrn_measurement_device_type 'Bruker SMART1000 CCD area detector'
_diffrn_measurement_method omega
_diffrn_radiation_monochromator graphite
_diffrn_radiation_source 'fine-focus sealed tube'
_diffrn_radiation_type MoK\a
_diffrn_radiation_wavelength 0.71073
_diffrn_reflns_av_R_equivalents 0.0253
_diffrn_reflns_av_sigmaI/netI 0.0294
_diffrn_reflns_limit_h_max 19
_diffrn_reflns_limit_h_min -21
_diffrn_reflns_limit_k_max 16
_diffrn_reflns_limit_k_min -17
_diffrn_reflns_limit_l_max 23
_diffrn_reflns_limit_l_min -18
_diffrn_reflns_number 18584
_diffrn_reflns_theta_full 27.50
_diffrn_reflns_theta_max 28.86
_diffrn_reflns_theta_min 1.99
_exptl_absorpt_coefficient_mu 0.998
_exptl_absorpt_correction_T_max 1.000
_exptl_absorpt_correction_T_min 0.876
_exptl_absorpt_correction_type multi-scan
_exptl_absorpt_process_details 'Sadabs v2.03 (Bruker 2001)'
_exptl_crystal_colour Yellow
_exptl_crystal_density_diffrn 1.447
_exptl_crystal_density_meas 0
_exptl_crystal_density_method 'not measured'
_exptl_crystal_description block
_exptl_crystal_F_000 1526
_exptl_crystal_size_max 0.40
_exptl_crystal_size_mid 0.27
_exptl_crystal_size_min 0.24
_refine_diff_density_max 1.547
_refine_diff_density_min -0.806
_refine_diff_density_rms 0.107
_refine_ls_extinction_method none
_refine_ls_goodness_of_fit_ref 1.125
_refine_ls_hydrogen_treatment 'riding model, H2O refined with restraints'
_refine_ls_matrix_type full
_refine_ls_number_parameters 390
_refine_ls_number_reflns 7861
_refine_ls_number_restraints 29
_refine_ls_restrained_S_all 1.153
_refine_ls_R_factor_all 0.0467
_refine_ls_R_factor_gt 0.0390
_refine_ls_shift/su_max 0.004
_refine_ls_shift/su_mean 0.000
_refine_ls_structure_factor_coef Fsqd
_refine_ls_weighting_details 'calc w=1/[\s^2^(Fo^2^)+(0.0589P)^2^+4.3919P] where P=(Fo^2^+2Fc^2^)/3'
_refine_ls_weighting_scheme calc
_refine_ls_wR_factor_gt 0.1118
_refine_ls_wR_factor_ref 0.1171
_reflns_number_gt 6745
_reflns_number_total 8213
_reflns_threshold_expression >2sigma(I)
_cod_data_source_file b205548a.txt
_cod_data_source_block pdtrpy
_cod_depositor_comments
;
The following automatic conversions were performed:
'_symmetry_cell_setting' value 'Monoclinic' changed to 'monoclinic'
according to '/home/saulius/struct/CIF-dictionaries/cif_core.dic'
dictionary named 'cif_core.dic' version 2.4.1 from 2010-06-29.

Automatic conversion script
Id: cif_fix_enum 1527 2010-12-29 10:47:43Z saulius 
;
_cod_original_sg_symbol_H-M P2(1)/c
_cod_original_formula_sum 'C28.75 H40.50 Cl5.50 N3 O Pd'
_cod_database_code 7011898

loop_
_symmetry_equiv_pos_as_xyz
'x, y, z'
'-x, y+1/2, -z+1/2'
'-x, -y, -z'
'x, -y-1/2, z-1/2'

loop_
_atom_site_label
_atom_site_type_symbol
_atom_site_fract_x
_atom_site_fract_y
_atom_site_fract_z
_atom_site_U_iso_or_equiv
_atom_site_adp_type
_atom_site_occupancy
_atom_site_symmetry_multiplicity
_atom_site_calc_flag
_atom_site_refinement_flags
_atom_site_disorder_assembly
_atom_site_disorder_group
Pd Pd 0.919173(14) 0.592290(16) -0.015697(12) 0.01993(8) Uani 1 1 d . . .
Cl1 Cl 1.02660(5) 0.71906(6) 0.01813(5) 0.02973(17) Uani 1 1 d . . .
N1 N 0.82619(16) 0.48890(18) -0.04699(14) 0.0218(5) Uani 1 1 d . . .
C2 C 0.80385(19) 0.4443(2) -0.12050(17) 0.0214(5) Uani 1 1 d . . .
C3 C 0.7383(2) 0.3688(2) -0.14395(17) 0.0236(6) Uani 1 1 d . . .
H3A H 0.7219 0.3370 -0.1959 0.028 Uiso 1 1 calc R . .
C4 C 0.69631(19) 0.3393(2) -0.09058(18) 0.0235(6) Uani 1 1 d . . .
C5 C 0.7218(2) 0.3873(2) -0.01458(18) 0.0236(6) Uani 1 1 d . . .
H5A H 0.6950 0.3679 0.0229 0.028 Uiso 1 1 calc R . .
C6 C 0.78709(19) 0.4639(2) 0.00555(17) 0.0227(6) Uani 1 1 d . . .
C7 C 0.6242(2) 0.2558(2) -0.11762(19) 0.0287(6) Uani 1 1 d . . .
C8 C 0.5500(2) 0.2867(3) -0.1997(2) 0.0406(8) Uani 1 1 d . . .
H8A H 0.5036 0.2334 -0.2179 0.061 Uiso 1 1 calc R . .
H8B H 0.5771 0.2958 -0.2406 0.061 Uiso 1 1 calc R . .
H8C H 0.5221 0.3507 -0.1929 0.061 Uiso 1 1 calc R . .
C9 C 0.6695(3) 0.1578(3) -0.1306(2) 0.0414(8) Uani 1 1 d . . .
H9A H 0.6242 0.1032 -0.1484 0.062 Uiso 1 1 calc R . .
H9B H 0.7183 0.1382 -0.0791 0.062 Uiso 1 1 calc R . .
H9C H 0.6947 0.1694 -0.1724 0.062 Uiso 1 1 calc R . .
C10 C 0.5799(3) 0.2385(4) -0.0561(2) 0.0531(12) Uani 1 1 d . . .
H10D H 0.5343 0.1845 -0.0760 0.080 Uiso 1 1 calc R . .
H10E H 0.5506 0.3015 -0.0494 0.080 Uiso 1 1 calc R . .
H10F H 0.6263 0.2184 -0.0034 0.080 Uiso 1 1 calc R . .
N1' N 0.88517(17) 0.59601(18) 0.08390(15) 0.0230(5) Uani 1 1 d . . .
C2' C 0.81756(19) 0.5293(2) 0.07932(17) 0.0224(5) Uani 1 1 d . . .
C3' C 0.7777(2) 0.5300(2) 0.13612(18) 0.0249(6) Uani 1 1 d . . .
H3'A H 0.7319 0.4816 0.1323 0.030 Uiso 1 1 calc R . .
C4' C 0.8043(2) 0.6016(2) 0.19939(19) 0.0262(6) Uani 1 1 d . . .
C5' C 0.8768(2) 0.6645(2) 0.20502(19) 0.0294(6) Uani 1 1 d . . .
H5'A H 0.8998 0.7112 0.2492 0.035 Uiso 1 1 calc R . .
C6' C 0.9158(2) 0.6601(2) 0.14739(18) 0.0271(6) Uani 1 1 d . . .
H6'A H 0.9655 0.7036 0.1530 0.033 Uiso 1 1 calc R . .
C7' C 0.7550(2) 0.6153(3) 0.2582(2) 0.0318(7) Uani 1 1 d . . .
C8' C 0.7287(4) 0.7279(3) 0.2573(3) 0.0597(13) Uani 1 1 d . . .
H8'A H 0.6969 0.7381 0.2945 0.090 Uiso 1 1 calc R . .
H8'B H 0.6888 0.7475 0.2017 0.090 Uiso 1 1 calc R . .
H8'C H 0.7836 0.7700 0.2751 0.090 Uiso 1 1 calc R . .
C9' C 0.8170(3) 0.5822(4) 0.3436(3) 0.0619(14) Uani 1 1 d . . .
H9'A H 0.8324 0.5101 0.3428 0.093 Uiso 1 1 calc R . .
H9'B H 0.7860 0.5923 0.3814 0.093 Uiso 1 1 calc R . .
H9'C H 0.8728 0.6230 0.3617 0.093 Uiso 1 1 calc R . .
C10' C 0.6670(3) 0.5529(3) 0.2308(2) 0.0405(8) Uani 1 1 d . . .
H10A H 0.6813 0.4805 0.2304 0.061 Uiso 1 1 calc R . .
H10B H 0.6269 0.5740 0.1756 0.061 Uiso 1 1 calc R . .
H10C H 0.6364 0.5645 0.2688 0.061 Uiso 1 1 calc R . .
N1" N 0.91914(16) 0.55705(19) -0.12694(15) 0.0215(5) Uani 1 1 d . . .
C2" C 0.85612(19) 0.4851(2) -0.16739(17) 0.0222(5) Uani 1 1 d . . .
C3" C 0.8422(2) 0.4564(2) -0.24651(18) 0.0243(6) Uani 1 1 d . . .
H3"A H 0.7981 0.4061 -0.2734 0.029 Uiso 1 1 calc R . .
C4" C 0.8931(2) 0.5015(2) -0.28736(18) 0.0245(6) Uani 1 1 d . . .
C5" C 0.9599(2) 0.5708(2) -0.24325(18) 0.0251(6) Uani 1 1 d . . .
H5"A H 0.9980 0.6004 -0.2676 0.030 Uiso 1 1 calc R . .
C6" C 0.9709(2) 0.5969(2) -0.16432(18) 0.0234(6) Uani 1 1 d . . .
H6"A H 1.0167 0.6447 -0.1355 0.028 Uiso 1 1 calc R . .
C7" C 0.8717(2) 0.4760(3) -0.37690(19) 0.0295(6) Uani 1 1 d . . .
C8" C 0.9346(3) 0.5315(4) -0.4104(2) 0.0512(11) Uani 1 1 d . . .
H8"A H 0.9285 0.6051 -0.4054 0.077 Uiso 1 1 calc R . .
H8"B H 0.9179 0.5137 -0.4682 0.077 Uiso 1 1 calc R . .
H8"C H 0.9976 0.5111 -0.3793 0.077 Uiso 1 1 calc R . .
C9" C 0.8802(3) 0.3603(3) -0.3860(2) 0.0436(9) Uani 1 1 d . . .
H9"A H 0.8400 0.3248 -0.3644 0.065 Uiso 1 1 calc R . .
H9"B H 0.9431 0.3393 -0.3554 0.065 Uiso 1 1 calc R . .
H9"C H 0.8630 0.3434 -0.4439 0.065 Uiso 1 1 calc R . .
C10" C 0.7735(3) 0.5085(4) -0.4260(2) 0.0469(9) Uani 1 1 d . . .
H10G H 0.7677 0.5821 -0.4205 0.070 Uiso 1 1 calc R . .
H10H H 0.7327 0.4729 -0.4051 0.070 Uiso 1 1 calc R . .
H10I H 0.7572 0.4914 -0.4838 0.070 Uiso 1 1 calc R . .
Cl2 Cl 0.69148(5) 0.22662(6) -0.33422(5) 0.03245(17) Uani 1 1 d . . .
O1W O 1.11004(19) 0.6900(3) -0.29238(18) 0.0505(7) Uani 1 1 d D . .
H1WA H 1.1647(10) 0.692(3) -0.262(2) 0.045(12) Uiso 1 1 d D . .
H1WB H 1.108(3) 0.711(4) -0.3378(15) 0.057(14) Uiso 1 1 d D . .
C1S C 0.5619(3) 0.0515(4) 0.1129(3) 0.0666(13) Uani 1 1 d D . .
H1SA H 0.5990 0.1142 0.1279 0.080 Uiso 1 1 calc R . .
H1SB H 0.5727 0.0192 0.0668 0.080 Uiso 1 1 calc R . .
Cl3 Cl 0.59729(10) -0.03083(11) 0.19556(11) 0.0866(5) Uani 1 1 d D . .
Cl4 Cl 0.44848(10) 0.08376(13) 0.08124(10) 0.0818(4) Uani 1 1 d D . .
C2S C 0.5300(5) 0.6113(8) -0.1042(6) 0.068(3) Uiso 0.50 1 d PD A 1
H2SA H 0.5025 0.5721 -0.1556 0.081 Uiso 0.50 1 calc PR A 1
H2SB H 0.4924 0.6729 -0.1093 0.081 Uiso 0.50 1 calc PR A 1
Cl5 Cl 0.63590(17) 0.6489(2) -0.09515(19) 0.0732(8) Uani 0.50 1 d PD A 1
Cl6 Cl 0.52471(17) 0.5383(2) -0.02489(16) 0.0622(6) Uani 0.50 1 d PD . 1
C3S C 0.5636(8) 0.6833(10) -0.0837(8) 0.073(6) Uiso 0.25 1 d PD B 2
Cl7 Cl 0.5703(3) 0.5772(3) -0.1374(3) 0.0514(10) Uani 0.25 1 d PD B 2
Cl8 Cl 0.6742(5) 0.7275(5) -0.0244(5) 0.064(2) Uani 0.15 1 d PD B 2
Cl8' Cl 0.6401(7) 0.7005(9) 0.0109(6) 0.056(2) Uiso 0.10 1 d PD B 3

loop_
_atom_site_aniso_label
_atom_site_aniso_U_11
_atom_site_aniso_U_22
_atom_site_aniso_U_33
_atom_site_aniso_U_23
_atom_site_aniso_U_13
_atom_site_aniso_U_12
Pd 0.02078(12) 0.02035(13) 0.01983(12) -0.00065(7) 0.00903(9) -0.00222(7)
Cl1 0.0311(4) 0.0301(4) 0.0301(4) -0.0046(3) 0.0140(3) -0.0106(3)
N1 0.0232(11) 0.0230(12) 0.0207(11) -0.0016(9) 0.0102(9) -0.0019(9)
C2 0.0219(13) 0.0228(14) 0.0214(13) -0.0003(10) 0.0102(11) -0.0005(11)
C3 0.0269(14) 0.0242(14) 0.0211(13) -0.0037(11) 0.0108(11) -0.0019(11)
C4 0.0240(13) 0.0228(14) 0.0245(14) -0.0012(11) 0.0103(11) -0.0035(11)
C5 0.0269(14) 0.0250(14) 0.0229(14) -0.0008(11) 0.0141(11) -0.0024(11)
C6 0.0231(13) 0.0248(14) 0.0216(13) -0.0003(11) 0.0103(11) -0.0004(11)
C7 0.0328(16) 0.0304(16) 0.0272(15) -0.0073(12) 0.0163(13) -0.0131(12)
C8 0.0279(16) 0.049(2) 0.0399(19) -0.0037(16) 0.0077(14) -0.0101(15)
C9 0.054(2) 0.0267(17) 0.046(2) -0.0033(15) 0.0207(17) -0.0084(15)
C10 0.067(3) 0.066(3) 0.042(2) -0.0247(19) 0.038(2) -0.045(2)
N1' 0.0260(12) 0.0227(12) 0.0221(12) -0.0015(9) 0.0112(10) -0.0026(9)
C2' 0.0227(13) 0.0231(14) 0.0208(13) -0.0004(11) 0.0077(11) -0.0010(10)
C3' 0.0277(14) 0.0249(14) 0.0239(14) -0.0017(11) 0.0117(11) -0.0035(11)
C4' 0.0301(15) 0.0266(15) 0.0240(14) -0.0006(11) 0.0127(12) 0.0003(12)
C5' 0.0357(16) 0.0273(16) 0.0264(15) -0.0081(12) 0.0132(13) -0.0054(12)
C6' 0.0294(15) 0.0255(15) 0.0263(15) -0.0056(12) 0.0105(12) -0.0067(12)
C7' 0.0368(17) 0.0357(17) 0.0295(16) -0.0072(13) 0.0202(14) -0.0021(14)
C8' 0.073(3) 0.041(2) 0.090(4) -0.019(2) 0.059(3) -0.005(2)
C9' 0.050(2) 0.109(4) 0.031(2) 0.004(2) 0.0198(18) 0.002(2)
C10' 0.0412(19) 0.048(2) 0.041(2) -0.0047(16) 0.0263(16) -0.0018(16)
N1" 0.0220(11) 0.0222(12) 0.0214(11) 0.0012(9) 0.0094(9) 0.0007(9)
C2" 0.0235(13) 0.0209(13) 0.0236(13) 0.0008(11) 0.0104(11) -0.0004(10)
C3" 0.0254(13) 0.0253(15) 0.0242(14) -0.0014(11) 0.0116(11) -0.0012(11)
C4" 0.0263(14) 0.0263(15) 0.0235(14) 0.0003(11) 0.0123(11) 0.0028(11)
C5" 0.0260(14) 0.0272(15) 0.0260(14) 0.0040(11) 0.0144(12) 0.0003(11)
C6" 0.0244(14) 0.0216(14) 0.0259(14) 0.0027(11) 0.0116(11) -0.0007(10)
C7" 0.0335(16) 0.0354(17) 0.0235(14) -0.0018(12) 0.0153(12) -0.0023(13)
C8" 0.064(3) 0.068(3) 0.0322(18) -0.0096(18) 0.0302(18) -0.028(2)
C9" 0.063(2) 0.038(2) 0.0344(18) -0.0063(15) 0.0243(17) 0.0049(17)
C10" 0.045(2) 0.065(3) 0.0262(17) -0.0029(16) 0.0076(15) 0.0094(18)
Cl2 0.0351(4) 0.0360(4) 0.0269(4) -0.0041(3) 0.0125(3) -0.0001(3)
O1W 0.0365(14) 0.074(2) 0.0386(15) 0.0112(14) 0.0113(12) -0.0149(14)
C1S 0.055(3) 0.068(3) 0.080(4) -0.023(3) 0.030(3) -0.020(2)
Cl3 0.0684(8) 0.0586(8) 0.1154(13) -0.0150(8) 0.0154(8) -0.0178(6)
Cl4 0.0615(8) 0.1000(12) 0.0840(10) -0.0108(8) 0.0280(7) -0.0129(7)
Cl5 0.0553(13) 0.0748(17) 0.100(2) 0.0455(15) 0.0415(14) 0.0258(12)
Cl6 0.0659(14) 0.0627(14) 0.0665(14) 0.0175(11) 0.0347(12) 0.0093(11)
Cl7 0.054(2) 0.0301(18) 0.057(2) 0.0037(16) 0.0062(18) 0.0232(16)
Cl8 0.055(4) 0.037(3) 0.071(5) 0.013(3) -0.009(4) -0.011(3)

loop_
_atom_type_symbol
_atom_type_description
_atom_type_scat_dispersion_real
_atom_type_scat_dispersion_imag
_atom_type_scat_source
C C 0.0033 0.0016 'International Tables Vol C Tables 4.2.6.8 and 6.1.1.4'
H H 0.0000 0.0000 'International Tables Vol C Tables 4.2.6.8 and 6.1.1.4'
N N 0.0061 0.0033 'International Tables Vol C Tables 4.2.6.8 and 6.1.1.4'
Cl Cl 0.1484 0.1585 'International Tables Vol C Tables 4.2.6.8 and 6.1.1.4'
Pd Pd -0.9988 1.0072 'International Tables Vol C Tables 4.2.6.8 and 6.1.1.4'
O O 0.0106 0.0060 'International Tables Vol C Tables 4.2.6.8 and 6.1.1.4'

loop_
_geom_angle_atom_site_label_1
_geom_angle_atom_site_label_2
_geom_angle_atom_site_label_3
_geom_angle
_geom_angle_site_symmetry_1
_geom_angle_site_symmetry_3
_geom_angle_publ_flag
N1 Pd N1" 81.01(10) . . y
N1 Pd N1' 80.59(10) . . y
N1" Pd N1' 161.53(10) . . y
N1 Pd Cl1 178.02(8) . . y
N1" Pd Cl1 98.26(7) . . y
N1' Pd Cl1 100.07(7) . . y
C6 N1 C2 122.7(2) . . ?
C6 N1 Pd 118.82(19) . . ?
C2 N1 Pd 118.43(19) . . ?
N1 C2 C3 119.6(3) . . ?
N1 C2 C2" 112.6(2) . . ?
C3 C2 C2" 127.8(3) . . ?
C2 C3 C4 119.7(3) . . ?
C5 C4 C3 118.9(3) . . ?
C5 C4 C7 122.3(3) . . ?
C3 C4 C7 118.8(3) . . ?
C6 C5 C4 119.2(3) . . ?
N1 C6 C5 119.9(3) . . ?
N1 C6 C2' 112.6(2) . . ?
C5 C6 C2' 127.4(3) . . ?
C10 C7 C4 112.4(3) . . ?
C10 C7 C9 110.7(3) . . ?
C4 C7 C9 108.1(3) . . ?
C10 C7 C8 108.4(3) . . ?
C4 C7 C8 108.7(3) . . ?
C9 C7 C8 108.5(3) . . ?
C6' N1' C2' 118.7(2) . . ?
C6' N1' Pd 127.6(2) . . ?
C2' N1' Pd 113.42(18) . . ?
N1' C2' C3' 121.6(3) . . ?
N1' C2' C6 114.3(2) . . ?
C3' C2' C6 124.0(3) . . ?
C2' C3' C4' 120.3(3) . . ?
C5' C4' C3' 116.6(3) . . ?
C5' C4' C7' 120.4(3) . . ?
C3' C4' C7' 123.0(3) . . ?
C6' C5' C4' 121.1(3) . . ?
N1' C6' C5' 121.5(3) . . ?
C9' C7' C4' 109.5(3) . . ?
C9' C7' C10' 109.3(3) . . ?
C4' C7' C10' 111.4(3) . . ?
C9' C7' C8' 110.9(4) . . ?
C4' C7' C8' 108.4(3) . . ?
C10' C7' C8' 107.4(3) . . ?
C6" N1" C2" 118.6(2) . . ?
C6" N1" Pd 128.1(2) . . ?
C2" N1" Pd 113.32(18) . . ?
N1" C2" C3" 121.4(3) . . ?
N1" C2" C2 114.5(2) . . ?
C3" C2" C2 124.0(3) . . ?
C2" C3" C4" 120.2(3) . . ?
C5" C4" C3" 117.1(3) . . ?
C5" C4" C7" 123.1(3) . . ?
C3" C4" C7" 119.8(3) . . ?
C6" C5" C4" 120.3(3) . . ?
N1" C6" C5" 122.2(3) . . ?
C4" C7" C8" 112.2(3) . . ?
C4" C7" C10" 107.7(3) . . ?
C8" C7" C10" 109.0(3) . . ?
C4" C7" C9" 109.4(3) . . ?
C8" C7" C9" 109.5(3) . . ?
C10" C7" C9" 109.2(3) . . ?
Cl4 C1S Cl3 113.0(3) . . ?
Cl5 C2S Cl6 116.0(5) . . ?
Cl8' C3S Cl7 119.4(9) . . ?
Cl7 C3S Cl8 109.7(7) . . ?

loop_
_geom_bond_atom_site_label_1
_geom_bond_atom_site_label_2
_geom_bond_distance
_geom_bond_site_symmetry_2
_geom_bond_publ_flag
Pd N1 1.929(2) . y
Pd N1" 2.020(2) . y
Pd N1' 2.030(2) . y
Pd Cl1 2.2980(7) . y
N1 C6 1.341(4) . ?
N1 C2 1.344(4) . ?
C2 C3 1.385(4) . ?
C2 C2" 1.481(4) . ?
C3 C4 1.403(4) . ?
C4 C5 1.397(4) . ?
C4 C7 1.527(4) . ?
C5 C6 1.393(4) . ?
C6 C2' 1.481(4) . ?
C7 C10 1.522(4) . ?
C7 C9 1.534(5) . ?
C7 C8 1.537(5) . ?
N1' C6' 1.338(4) . ?
N1' C2' 1.367(4) . ?
C2' C3' 1.377(4) . ?
C3' C4' 1.398(4) . ?
C4' C5' 1.393(4) . ?
C4' C7' 1.533(4) . ?
C5' C6' 1.382(4) . ?
C7' C9' 1.520(6) . ?
C7' C10' 1.535(5) . ?
C7' C8' 1.537(5) . ?
N1" C6" 1.344(4) . ?
N1" C2" 1.366(4) . ?
C2" C3" 1.382(4) . ?
C3" C4" 1.406(4) . ?
C4" C5" 1.393(4) . ?
C4" C7" 1.524(4) . ?
C5" C6" 1.381(4) . ?
C7" C8" 1.529(5) . ?
C7" C10" 1.532(5) . ?
C7" C9" 1.540(5) . ?
C1S Cl4 1.729(4) . ?
C1S Cl3 1.730(5) . ?
C2S Cl5 1.705(7) . ?
C2S Cl6 1.727(7) . ?
C3S Cl8' 1.668(8) . ?
C3S Cl7 1.712(8) . ?
C3S Cl8 1.771(8) . ?

loop_
_geom_hbond_atom_site_label_D
_geom_hbond_atom_site_label_H
_geom_hbond_atom_site_label_A
_geom_hbond_distance_DH
_geom_hbond_distance_HA
_geom_hbond_distance_DA
_geom_hbond_angle_DHA
_geom_hbond_site_symmetry_A
O1W H1WA Cl2 0.832(10) 2.319(14) 3.137(3) 168(4) 2_754
O1W H1WB Cl1 0.836(10) 2.55(2) 3.320(3) 154(4) 4_575
